data_4033449
loop_
_publ_author_name
'Shukla, Gaurav'
'Srivastava, Abhijeet'
'Yadav, Dhananjay'
'Singh, Maya Shankar'

_publ_section_title
;
 Copper-Catalyzed One-Pot Cross-Dehydrogenative Thienannulation:
 Chemoselective Access to Naphtho[2,1-b]thiophene-4,5-diones and
 Subsequent Transformation to Benzo[a]thieno[3,2-c]phenazines.
;
_journal_issue 4
_journal_name_full 'The Journal of organic chemistry'
_journal_page_first 2173
_journal_page_last 2181
_journal_paper_doi 10.1021/acs.joc.7b03092
_journal_volume 83
_journal_year 2018
_chemical_formula_moiety 'C20 H14 O4 S2'
_chemical_formula_sum 'C20 H14 O4 S2'
_chemical_formula_weight 382.43
_space_group_crystal_system triclinic
_space_group_IT_number 2
_space_group_name_Hall '-P 1'
_space_group_name_H-M_alt 'P -1'
_symmetry_space_group_name_Hall '-P 1'
_symmetry_space_group_name_H-M 'P -1'
_atom_sites_solution_hydrogens geom
_audit_creation_method SHELXL-2016/6
_cell_angle_alpha 94.382(5)
_cell_angle_beta 96.169(5)
_cell_angle_gamma 111.538(5)
_cell_formula_units_Z 2
_cell_length_a 8.198(5)
_cell_length_b 8.834(5)
_cell_length_c 12.549(5)
_cell_measurement_reflns_used 3092
_cell_measurement_temperature 100(2)
_cell_measurement_theta_max 25.498
_cell_measurement_theta_min 2.498
_cell_volume 833.8(8)
_computing_cell_refinement 'Bruker SMART'
_computing_data_collection 'Bruker SMART APEX'
_computing_data_reduction 'Bruker SAINT PLUS'
_computing_molecular_graphics 'Ortep-3 for Windows (Farrugia, 1997)'
_computing_publication_material 'WinGX publication routines (Farrugia, 1999)'
_computing_structure_refinement 'SHELXL-2016/6 (Sheldrick, 2016)'
_computing_structure_solution 'SIR97(Altomare, et. al. 1999)'
_diffrn_ambient_temperature 100(2)
_diffrn_measured_fraction_theta_full 0.998
_diffrn_measured_fraction_theta_max 0.998
_diffrn_measurement_device_type 'CCD area detector'
_diffrn_measurement_method 'phi and omega scans'
_diffrn_radiation_type MoK\a
_diffrn_radiation_wavelength 0.71069
_diffrn_reflns_av_R_equivalents 0.0391
_diffrn_reflns_av_unetI/netI 0.0366
_diffrn_reflns_Laue_measured_fraction_full 0.998
_diffrn_reflns_Laue_measured_fraction_max 0.998
_diffrn_reflns_limit_h_max 9
_diffrn_reflns_limit_h_min -9
_diffrn_reflns_limit_k_max 10
_diffrn_reflns_limit_k_min -10
_diffrn_reflns_limit_l_max 15
_diffrn_reflns_limit_l_min -15
_diffrn_reflns_number 10527
_diffrn_reflns_point_group_measured_fraction_full 0.998
_diffrn_reflns_point_group_measured_fraction_max 0.998
_diffrn_reflns_theta_full 25.240
_diffrn_reflns_theta_max 25.498
_diffrn_reflns_theta_min 2.498
_diffrn_source 'fine-focus sealed tube'
_exptl_absorpt_coefficient_mu 0.344
_exptl_absorpt_correction_T_max 0.997
_exptl_absorpt_correction_T_min 0.814
_exptl_absorpt_correction_type empirical
_exptl_absorpt_process_details SADABS
_exptl_crystal_colour white
_exptl_crystal_density_diffrn 1.523
_exptl_crystal_density_method 'not measured'
_exptl_crystal_description block
_exptl_crystal_F_000 396
_exptl_crystal_size_max 0.60
_exptl_crystal_size_mid 0.50
_exptl_crystal_size_min 0.01
_refine_diff_density_max 0.328
_refine_diff_density_min -0.332
_refine_diff_density_rms 0.057
_refine_ls_extinction_coef 0.025(2)
_refine_ls_extinction_expression Fc^*^=kFc[1+0.001xFc^2^\l^3^/sin(2\q)]^-1/4^
_refine_ls_extinction_method 'SHELXL-2016/6 (Sheldrick 2016)'
_refine_ls_goodness_of_fit_ref 1.052
_refine_ls_hydrogen_treatment constr
_refine_ls_matrix_type full
_refine_ls_number_parameters 237
_refine_ls_number_reflns 3092
_refine_ls_number_restraints 0
_refine_ls_restrained_S_all 1.052
_refine_ls_R_factor_all 0.0428
_refine_ls_R_factor_gt 0.0344
_refine_ls_shift/su_max 0.000
_refine_ls_shift/su_mean 0.000
_refine_ls_structure_factor_coef Fsqd
_refine_ls_weighting_details 'w=1/[\s^2^(Fo^2^)+(0.0415P)^2^+0.5132P] where P=(Fo^2^+2Fc^2^)/3'
_refine_ls_weighting_scheme calc
_refine_ls_wR_factor_gt 0.0854
_refine_ls_wR_factor_ref 0.0899
_reflns_Friedel_coverage 0.000
_reflns_number_gt 2667
_reflns_number_total 3092
_reflns_threshold_expression 'I > 2\s(I)'
_cod_data_source_file jo7b03092_si_002.cif
_cod_data_source_block shelx
_cod_depositor_comments 'Adding full bibliography for 4033449.cif.'
_cod_database_code 4033449
_shelx_shelxl_version_number 2016/6
_shelx_space_group_comment
;
The symmetry employed for this shelxl refinement is uniquely defined
by the following loop, which should always be used as a source of
symmetry information in preference to the above space-group names.
They are only intended as comments.
;
_shelx_estimated_absorpt_t_min 0.814
_shelx_estimated_absorpt_t_max 0.997

loop_
_space_group_symop_operation_xyz
'x, y, z'
'-x, -y, -z'

loop_
_atom_site_label
_atom_site_type_symbol
_atom_site_fract_x
_atom_site_fract_y
_atom_site_fract_z
_atom_site_U_iso_or_equiv
_atom_site_adp_type
_atom_site_occupancy
_atom_site_site_symmetry_order
_atom_site_calc_flag
_atom_site_refinement_flags_posn
_atom_site_refinement_flags_adp
S1 S 0.74716(6) 0.46093(6) 0.06749(4) 0.01688(15) Uani 1 1 d . .
S2 S 0.82250(6) 0.41779(6) 0.29876(4) 0.01905(15) Uani 1 1 d . .
O2 O 0.30875(19) 0.25678(17) -0.27950(10) 0.0230(3) Uani 1 1 d . .
O4 O 0.41712(19) 0.07471(16) 0.41234(10) 0.0208(3) Uani 1 1 d . .
O1 O 0.62922(18) 0.46566(17) -0.16628(11) 0.0212(3) Uani 1 1 d . .
O3 O 0.45036(18) -0.04287(16) 0.21448(10) 0.0193(3) Uani 1 1 d . .
C5 C 0.5304(2) 0.2166(2) 0.14742(14) 0.0141(4) Uani 1 1 d . .
C12 C 0.5620(2) 0.3259(2) -0.01489(15) 0.0145(4) Uani 1 1 d . .
C7 C 0.4362(2) 0.1705(2) 0.32983(15) 0.0153(4) Uani 1 1 d . .
C16 C 0.2953(2) 0.0737(2) -0.02764(15) 0.0149(4) Uani 1 1 d . .
C18 C 0.0393(3) -0.1808(2) -0.05073(17) 0.0213(4) Uani 1 1 d . .
H18 H -0.029144 -0.273498 -0.022142 0.026 Uiso 1 1 calc R U
C13 C 0.5288(3) 0.3539(2) -0.12505(15) 0.0159(4) Uani 1 1 d . .
C6 C 0.4690(2) 0.1015(2) 0.22938(14) 0.0145(4) Uani 1 1 d . .
C9 C 0.3716(3) 0.3000(2) 0.46792(15) 0.0194(4) Uani 1 1 d . .
H9 H 0.345801 0.376451 0.510862 0.023 Uiso 1 1 calc R U
C4 C 0.6874(2) 0.3539(2) 0.17494(15) 0.0152(4) Uani 1 1 d . .
C11 C 0.4578(2) 0.1996(2) 0.03571(14) 0.0133(4) Uani 1 1 d . .
C14 C 0.3530(3) 0.2338(2) -0.18834(15) 0.0169(4) Uani 1 1 d . .
C15 C 0.2445(3) 0.0939(2) -0.13563(15) 0.0165(4) Uani 1 1 d . .
C19 C -0.0097(3) -0.1597(2) -0.15551(17) 0.0226(5) Uani 1 1 d . .
H19 H -0.110442 -0.237387 -0.197442 0.027 Uiso 1 1 calc R U
C17 C 0.1891(3) -0.0660(2) 0.01254(16) 0.0176(4) Uani 1 1 d . .
H17 H 0.219112 -0.082547 0.083069 0.021 Uiso 1 1 calc R U
C10 C 0.3795(3) 0.1581(2) 0.49548(16) 0.0227(5) Uani 1 1 d . .
H10 H 0.361507 0.121979 0.562554 0.027 Uiso 1 1 calc R U
C1 C 1.0921(3) 0.7388(3) 0.45262(17) 0.0317(5) Uani 1 1 d . .
H1A H 1.056607 0.820768 0.422857 0.048 Uiso 1 1 calc R U
H1B H 1.187311 0.789985 0.511271 0.048 Uiso 1 1 calc R U
H1C H 0.993415 0.660353 0.478664 0.048 Uiso 1 1 calc R U
C8 C 0.4101(2) 0.3098(2) 0.36097(15) 0.0160(4) Uani 1 1 d . .
H8 H 0.416405 0.394688 0.320026 0.019 Uiso 1 1 calc R U
C2 C 1.1537(3) 0.6525(3) 0.36606(18) 0.0273(5) Uani 1 1 d . .
H2A H 1.182227 0.565420 0.395561 0.033 Uiso 1 1 calc R U
H2B H 1.261322 0.730067 0.346026 0.033 Uiso 1 1 calc R U
C20 C 0.0928(3) -0.0218(2) -0.19723(16) 0.0207(4) Uani 1 1 d . .
H20 H 0.059870 -0.006200 -0.267524 0.025 Uiso 1 1 calc R U
C3 C 1.0169(3) 0.5798(2) 0.26519(16) 0.0217(4) Uani 1 1 d . .
H3A H 1.067258 0.535220 0.210198 0.026 Uiso 1 1 calc R U
H3B H 0.982850 0.664695 0.236765 0.026 Uiso 1 1 calc R U

loop_
_atom_site_aniso_label
_atom_site_aniso_U_11
_atom_site_aniso_U_22
_atom_site_aniso_U_33
_atom_site_aniso_U_23
_atom_site_aniso_U_13
_atom_site_aniso_U_12
S1 0.0179(3) 0.0157(3) 0.0162(2) 0.00431(18) 0.00489(19) 0.0043(2)
S2 0.0174(3) 0.0191(3) 0.0161(3) 0.00310(19) 0.0007(2) 0.0021(2)
O2 0.0325(9) 0.0259(8) 0.0141(7) 0.0034(6) 0.0031(6) 0.0149(7)
O4 0.0347(8) 0.0169(7) 0.0132(7) 0.0049(5) 0.0090(6) 0.0104(6)
O1 0.0251(8) 0.0212(7) 0.0206(7) 0.0102(6) 0.0094(6) 0.0096(6)
O3 0.0269(8) 0.0152(7) 0.0196(7) 0.0047(5) 0.0086(6) 0.0105(6)
C5 0.0153(10) 0.0139(9) 0.0147(9) 0.0008(7) 0.0042(7) 0.0070(8)
C12 0.0142(10) 0.0145(9) 0.0158(9) 0.0008(7) 0.0031(8) 0.0067(8)
C7 0.0155(10) 0.0150(9) 0.0140(9) 0.0053(7) 0.0036(8) 0.0031(8)
C16 0.0157(10) 0.0160(9) 0.0163(9) 0.0015(7) 0.0054(8) 0.0090(8)
C18 0.0176(10) 0.0156(10) 0.0316(11) 0.0039(8) 0.0074(9) 0.0061(8)
C13 0.0205(10) 0.0165(10) 0.0173(9) 0.0041(8) 0.0083(8) 0.0126(8)
C6 0.0129(9) 0.0178(10) 0.0134(9) 0.0016(7) 0.0020(7) 0.0066(8)
C9 0.0210(10) 0.0180(10) 0.0177(10) -0.0019(8) 0.0069(8) 0.0051(8)
C4 0.0176(10) 0.0161(9) 0.0142(9) 0.0040(7) 0.0059(8) 0.0077(8)
C11 0.0166(10) 0.0139(9) 0.0136(9) 0.0023(7) 0.0062(7) 0.0093(8)
C14 0.0236(11) 0.0190(10) 0.0151(10) 0.0017(8) 0.0072(8) 0.0149(8)
C15 0.0179(10) 0.0171(10) 0.0181(10) 0.0017(8) 0.0061(8) 0.0099(8)
C19 0.0161(10) 0.0209(11) 0.0285(11) -0.0043(8) 0.0000(9) 0.0066(8)
C17 0.0180(10) 0.0185(10) 0.0187(10) 0.0043(8) 0.0051(8) 0.0086(8)
C10 0.0317(12) 0.0215(11) 0.0125(9) 0.0005(8) 0.0092(9) 0.0060(9)
C1 0.0304(13) 0.0304(13) 0.0227(11) 0.0025(9) -0.0015(10) -0.0002(10)
C8 0.0155(10) 0.0148(9) 0.0164(9) 0.0015(7) 0.0011(8) 0.0046(8)
C2 0.0172(11) 0.0250(11) 0.0337(12) 0.0080(9) -0.0011(9) 0.0015(9)
C20 0.0226(11) 0.0244(11) 0.0171(10) -0.0010(8) 0.0004(8) 0.0127(9)
C3 0.0157(10) 0.0216(11) 0.0250(11) 0.0040(8) 0.0051(9) 0.0031(8)

loop_
_atom_type_symbol
_atom_type_description
_atom_type_scat_dispersion_real
_atom_type_scat_dispersion_imag
_atom_type_scat_source
C C 0.0033 0.0016 'International Tables Vol C Tables 4.2.6.8 and 6.1.1.4'
H H 0.0000 0.0000 'International Tables Vol C Tables 4.2.6.8 and 6.1.1.4'
O O 0.0106 0.0060 'International Tables Vol C Tables 4.2.6.8 and 6.1.1.4'
S S 0.1246 0.1234 'International Tables Vol C Tables 4.2.6.8 and 6.1.1.4'

loop_
_geom_angle_atom_site_label_1
_geom_angle_atom_site_label_2
_geom_angle_atom_site_label_3
_geom_angle
C12 S1 C4 90.96(9)
C4 S2 C3 101.68(9)
C10 O4 C7 105.96(15)
C4 C5 C11 111.89(16)
C4 C5 C6 119.09(17)
C11 C5 C6 128.75(17)
C11 C12 C13 127.00(18)
C11 C12 S1 113.77(14)
C13 C12 S1 119.23(14)
C8 C7 O4 110.08(16)
C8 C7 C6 134.06(18)
O4 C7 C6 115.75(16)
C17 C16 C15 117.52(18)
C17 C16 C11 123.53(17)
C15 C16 C11 118.95(17)
C19 C18 C17 120.99(19)
O1 C13 C12 123.92(18)
O1 C13 C14 121.35(17)
C12 C13 C14 114.72(16)
O3 C6 C7 121.07(17)
O3 C6 C5 122.36(16)
C7 C6 C5 116.55(16)
C10 C9 C8 106.55(17)
C5 C4 S1 112.50(14)
C5 C4 S2 127.62(15)
S1 C4 S2 119.84(11)
C12 C11 C5 110.85(17)
C12 C11 C16 118.78(17)
C5 C11 C16 130.36(17)
O2 C14 C15 123.04(19)
O2 C14 C13 118.74(18)
C15 C14 C13 118.22(16)
C20 C15 C16 120.40(18)
C20 C15 C14 117.58(18)
C16 C15 C14 121.98(17)
C18 C19 C20 119.08(19)
C18 C17 C16 121.13(18)
C9 C10 O4 111.03(17)
C7 C8 C9 106.36(17)
C1 C2 C3 113.40(18)
C19 C20 C15 120.88(19)
C2 C3 S2 109.47(14)

loop_
_geom_bond_atom_site_label_1
_geom_bond_atom_site_label_2
_geom_bond_distance
S1 C12 1.715(2)
S1 C4 1.7174(19)
S2 C4 1.731(2)
S2 C3 1.824(2)
O2 C14 1.217(2)
O4 C10 1.358(2)
O4 C7 1.373(2)
O1 C13 1.222(2)
O3 C6 1.224(2)
C5 C4 1.393(3)
C5 C11 1.437(3)
C5 C6 1.497(3)
C12 C11 1.380(3)
C12 C13 1.438(3)
C7 C8 1.360(3)
C7 C6 1.452(3)
C16 C17 1.391(3)
C16 C15 1.418(3)
C16 C11 1.481(3)
C18 C19 1.380(3)
C18 C17 1.385(3)
C13 C14 1.528(3)
C9 C10 1.348(3)
C9 C8 1.413(3)
C14 C15 1.484(3)
C15 C20 1.389(3)
C19 C20 1.380(3)
C1 C2 1.513(3)
C2 C3 1.522(3)
